data_7200684
loop_
_publ_author_name
'Yang, Weiting'
'Li, Jiyang'
'Pan, Qinhe'
'Xing, Hongzhu'
'Chen, Yan'
'Yu, Jihong'
'Xu, Ruren'

_publ_section_title
;
 Synthesis, structure and magnetic property of a new organo-templated
 mixed-valent iron(ii, iii) borophosphate
;
_journal_issue 26
_journal_name_full 'Journal of Materials Chemistry'
_journal_page_first 4523
_journal_paper_doi 10.1039/b820130g
_journal_volume 19
_journal_year 2009
_chemical_formula_moiety 'B4 Fe2 P7 O26 (OH)4, (C4 N3 H16) (C4 N3 H15)0.5'
_chemical_formula_sum 'C6 H27.5 B4 Fe2 N4.5 O30 P7'
_chemical_formula_weight 1014.55
_chemical_melting_point ?
_chemical_name_systematic
;
?
;
_space_group_IT_number 2
_symmetry_cell_setting triclinic
_symmetry_space_group_name_Hall '-P 1'
_symmetry_space_group_name_H-M 'P -1'
_atom_sites_solution_hydrogens geom
_atom_sites_solution_primary direct
_atom_sites_solution_secondary difmap
_audit_creation_method SHELXL-97
_cell_angle_alpha 102.510(2)
_cell_angle_beta 92.343(2)
_cell_angle_gamma 100.403(2)
_cell_formula_units_Z 2
_cell_length_a 8.9568(3)
_cell_length_b 9.8717(3)
_cell_length_c 17.9905(5)
_cell_measurement_temperature 293(2)
_cell_measurement_theta_max 28.31
_cell_measurement_theta_min 2.15
_cell_volume 1522.10(8)
_computing_cell_refinement 'Bruker SMART'
_computing_data_collection 'Bruker SMART'
_computing_data_reduction 'Bruker SMART'
_computing_molecular_graphics SHELXP-97
_computing_publication_material SHELXTL
_computing_structure_refinement 'SHELXL-97 (Sheldrick, 1997)'
_computing_structure_solution 'SHELXS-97 (Sheldrick, 1990)'
_diffrn_ambient_temperature 293(2)
_diffrn_detector_area_resol_mean 9.00cm
_diffrn_measured_fraction_theta_full 0.992
_diffrn_measured_fraction_theta_max 0.992
_diffrn_measurement_device_type 'CCD area detector'
_diffrn_measurement_method 'phi and omega scans'
_diffrn_radiation_monochromator graphite
_diffrn_radiation_source 'fine-focus sealed tube'
_diffrn_radiation_type MoK\a
_diffrn_radiation_wavelength 0.71073
_diffrn_reflns_av_R_equivalents 0.0406
_diffrn_reflns_av_sigmaI/netI 0.0615
_diffrn_reflns_limit_h_max 8
_diffrn_reflns_limit_h_min -11
_diffrn_reflns_limit_k_max 13
_diffrn_reflns_limit_k_min -9
_diffrn_reflns_limit_l_max 22
_diffrn_reflns_limit_l_min -23
_diffrn_reflns_number 11183
_diffrn_reflns_theta_full 28.31
_diffrn_reflns_theta_max 28.31
_diffrn_reflns_theta_min 2.15
_diffrn_standards_decay_% 0
_diffrn_standards_interval_count 0
_diffrn_standards_interval_time .
_diffrn_standards_number 0
_exptl_absorpt_coefficient_mu 1.449
_exptl_absorpt_correction_type none
_exptl_crystal_colour light-brown
_exptl_crystal_density_diffrn 2.214
_exptl_crystal_density_meas ?
_exptl_crystal_density_method 'not measured'
_exptl_crystal_description rod
_exptl_crystal_F_000 1024
_exptl_crystal_size_max 0.25
_exptl_crystal_size_mid 0.1
_exptl_crystal_size_min 0.08
_refine_diff_density_max 1.338
_refine_diff_density_min -0.695
_refine_diff_density_rms 0.121
_refine_ls_extinction_method none
_refine_ls_goodness_of_fit_ref 1.044
_refine_ls_hydrogen_treatment constr
_refine_ls_matrix_type full
_refine_ls_number_parameters 479
_refine_ls_number_reflns 7505
_refine_ls_number_restraints 0
_refine_ls_restrained_S_all 1.044
_refine_ls_R_factor_all 0.0600
_refine_ls_R_factor_gt 0.0434
_refine_ls_shift/su_max 0.023
_refine_ls_shift/su_mean 0.001
_refine_ls_structure_factor_coef Fsqd
_refine_ls_weighting_details 'calc w=1/[\s^2^(Fo^2^)+(0.0546P)^2^+2.0586P] where P=(Fo^2^+2Fc^2^)/3'
_refine_ls_weighting_scheme calc
_refine_ls_wR_factor_gt 0.1152
_refine_ls_wR_factor_ref 0.1224
_reflns_number_gt 5703
_reflns_number_total 7505
_reflns_threshold_expression >2sigma(I)
_cod_data_source_file b820130g.txt
_cod_data_source_block FeBPO-CJ28
_cod_depositor_comments
;
The following automatic conversions were performed:

'_chemical_melting_point' value 'not measured' was changed to '?' -
the value is undefined or not given.

Automatic conversion script
Id: cif_fix_values 1646 2011-03-28 12:23:43Z adriana 

The following automatic conversions were performed:

'_exptl_crystal_density_meas' value 'none' was changed to '?' - the
value is perceived as not measured.

Automatic conversion script
Id: cif_fix_values 3008 2015-01-20 13:52:24Z robertas 
;
_cod_original_sg_symbol_H-M P-1
_cod_original_formula_sum 'C6 H27.50 B4 Fe2 N4.50 O30 P7'
_cod_database_code 7200684

loop_
_symmetry_equiv_pos_as_xyz
'x, y, z'
'-x, -y, -z'

loop_
_atom_site_label
_atom_site_type_symbol
_atom_site_fract_x
_atom_site_fract_y
_atom_site_fract_z
_atom_site_U_iso_or_equiv
_atom_site_adp_type
_atom_site_occupancy
_atom_site_symmetry_multiplicity
_atom_site_calc_flag
_atom_site_refinement_flags
_atom_site_disorder_assembly
_atom_site_disorder_group
Fe1 Fe 0.81263(6) 0.73365(5) 0.36089(3) 0.01079(12) Uani 1 1 d . . .
Fe2 Fe 1.34922(6) 1.13455(5) 0.29687(3) 0.01020(12) Uani 1 1 d . . .
P1 P 1.00277(10) 0.49873(10) 0.27921(5) 0.01139(19) Uani 1 1 d . . .
P2 P 0.56393(10) 0.43593(9) 0.30376(5) 0.01011(18) Uani 1 1 d . . .
P3 P 1.00724(10) 0.96776(10) 0.28283(5) 0.01192(19) Uani 1 1 d . . .
P4 P 0.54796(11) 0.87454(10) 0.29949(5) 0.01217(19) Uani 1 1 d . . .
P5 P 1.21031(11) 1.27083(10) 0.45310(5) 0.0136(2) Uani 1 1 d . . .
P6 P 0.74579(12) 0.60984(11) 0.06678(6) 0.0180(2) Uani 1 1 d . . .
P7 P 1.30706(12) 1.18908(11) 0.12745(5) 0.0156(2) Uani 1 1 d . . .
B1 B 0.7559(5) 0.7904(4) 0.2000(2) 0.0117(8) Uani 1 1 d . . .
B2 B 0.7501(4) 0.5301(4) 0.1990(2) 0.0109(7) Uani 1 1 d . . .
B3 B 1.0563(4) 1.2605(4) 0.3180(2) 0.0112(7) Uani 1 1 d . . .
B4 B 1.2614(4) 1.3946(4) 0.2480(2) 0.0101(7) Uani 1 1 d . . .
O1 O 1.4375(4) 1.2269(4) 0.07475(18) 0.0336(8) Uani 1 1 d . . .
H1 H 1.4066 1.2676 0.0438 0.080 Uiso 1 1 calc . . .
O2 O 1.1719(4) 1.0946(3) 0.07996(19) 0.0349(8) Uani 1 1 d . . .
O3 O 1.3100(4) 1.4221(3) 0.48354(17) 0.0322(8) Uani 1 1 d . . .
H3 H 1.3437 1.4529 0.4475 0.080 Uiso 1 1 calc . . .
O4 O 0.9056(3) 0.6254(4) 0.04442(18) 0.0302(7) Uani 1 1 d . . .
O5 O 0.6304(3) 0.5631(3) -0.00338(16) 0.0258(7) Uani 1 1 d . . .
H5 H 0.6435 0.6223 -0.0294 0.080 Uiso 1 1 calc . . .
O6 O 0.9903(3) 0.6167(3) 0.34476(15) 0.0194(6) Uani 1 1 d . . .
O7 O 0.4095(3) 0.7495(3) 0.26980(18) 0.0265(7) Uani 1 1 d . . .
H7 H 0.4405 0.6753 0.2572 0.080 Uiso 1 1 calc . . .
O8 O 0.8519(3) 0.7865(3) 0.48144(14) 0.0184(6) Uani 1 1 d . . .
O9 O 1.2687(3) 1.3347(3) 0.16622(15) 0.0218(6) Uani 1 1 d . . .
O10 O 1.0746(3) 1.2911(3) 0.40196(15) 0.0225(6) Uani 1 1 d . . .
O11 O 1.1673(3) 0.5042(3) 0.25431(15) 0.0138(5) Uani 1 1 d . . .
O12 O 0.9679(3) 1.1172(3) 0.28749(16) 0.0181(6) Uani 1 1 d . . .
O13 O 0.7077(3) 0.4980(3) 0.11588(14) 0.0148(5) Uani 1 1 d . . .
O14 O 0.9541(3) 0.3503(3) 0.29594(15) 0.0150(5) Uani 1 1 d . . .
O15 O 1.3014(3) 1.1746(3) 0.40528(15) 0.0190(6) Uani 1 1 d . . .
O16 O 0.7111(3) 0.7485(3) 0.11720(14) 0.0159(5) Uani 1 1 d . . .
O17 O 1.4862(3) 1.0094(3) 0.31587(16) 0.0187(6) Uani 1 1 d . . .
O18 O 0.4108(3) 0.4796(3) 0.28311(16) 0.0168(6) Uani 1 1 d . . .
O19 O 1.2048(3) 1.2827(3) 0.28709(14) 0.0115(5) Uani 1 1 d . . .
O20 O 1.5309(3) 1.2917(3) 0.32200(15) 0.0147(5) Uani 1 1 d . . .
O21 O 0.6513(3) 0.8855(3) 0.23259(15) 0.0185(6) Uani 1 1 d . . .
O22 O 0.6522(3) 0.4229(3) 0.23017(14) 0.0142(5) Uani 1 1 d . . .
O23 O 1.3806(3) 1.1258(3) 0.18567(15) 0.0190(6) Uani 1 1 d . . .
O24 O 0.9632(3) 0.9148(3) 0.35235(15) 0.0198(6) Uani 1 1 d . . .
O25 O 0.6525(3) 0.5506(3) 0.36763(14) 0.0160(5) Uani 1 1 d . . .
O26 O 0.6333(3) 0.8500(3) 0.36709(15) 0.0194(6) Uani 1 1 d . . .
O27 O 1.1740(3) 0.9778(3) 0.26812(16) 0.0175(6) Uani 1 1 d . . .
O28 O 0.7419(3) 0.6718(3) 0.23627(13) 0.0105(5) Uani 1 1 d . . .
O29 O 0.9126(3) 0.8735(3) 0.20884(15) 0.0169(6) Uani 1 1 d . . .
O30 O 0.9093(3) 0.5023(3) 0.20608(14) 0.0140(5) Uani 1 1 d . . .
C1 C 0.7323(7) 0.2422(7) -0.1160(3) 0.0518(15) Uani 1 1 d . . .
H1A H 0.6304 0.2312 -0.1398 0.080 Uiso 1 1 calc . . .
H1B H 0.7819 0.1732 -0.1472 0.080 Uiso 1 1 calc . . .
C2 C 0.7201(6) 0.2101(6) -0.0405(3) 0.0362(11) Uani 1 1 d . . .
H2A H 0.6372 0.1301 -0.0441 0.080 Uiso 1 1 calc . . .
H2B H 0.6940 0.2905 -0.0057 0.080 Uiso 1 1 calc . . .
C3 C 0.8618(5) 0.1983(5) 0.0765(3) 0.0288(10) Uani 1 1 d . . .
H3A H 0.8373 0.2903 0.0968 0.080 Uiso 1 1 calc . . .
H3B H 0.9629 0.1989 0.0983 0.080 Uiso 1 1 calc . . .
C4 C 0.7496(6) 0.0875(5) 0.1012(3) 0.0358(12) Uani 1 1 d . . .
H4A H 0.6556 0.0658 0.0685 0.080 Uiso 1 1 calc . . .
H4B H 0.7903 0.0016 0.0961 0.080 Uiso 1 1 calc . . .
N1 N 0.8168(5) 0.3847(6) -0.1158(3) 0.0487(12) Uani 1 1 d . . .
H1C H 0.8196 0.3956 -0.1636 0.080 Uiso 1 1 calc . . .
H1D H 0.9114 0.3955 -0.0951 0.080 Uiso 1 1 calc . . .
H1E H 0.7705 0.4492 -0.0887 0.080 Uiso 1 1 calc . . .
N2 N 0.8638(4) 0.1763(4) -0.0068(2) 0.0278(8) Uani 1 1 d . . .
H2C H 0.8695 0.0858 -0.0272 0.080 Uiso 1 1 calc . . .
H2D H 0.9463 0.2325 -0.0183 0.080 Uiso 1 1 calc . . .
N3 N 0.7180(4) 0.1380(4) 0.1820(2) 0.0221(7) Uani 1 1 d . . .
H3C H 0.6513 0.0715 0.1958 0.080 Uiso 1 1 calc . . .
H3D H 0.6797 0.2163 0.1865 0.080 Uiso 1 1 calc . . .
H3E H 0.8042 0.1567 0.2119 0.080 Uiso 1 1 calc . . .
N4 N 0.4830(9) 1.0416(8) 0.4968(4) 0.0252(16) Uiso 0.50 1 d P . .
N5 N 0.1519(9) 0.9210(8) 0.5094(4) 0.0283(16) Uiso 0.50 1 d P A -1
C5 C 0.4226(11) 0.8897(9) 0.4968(5) 0.0241(18) Uiso 0.50 1 d P . -1
C6 C 0.2595(13) 0.8450(12) 0.4631(6) 0.039(2) Uiso 0.50 1 d P A -1
N5' N 0.1667(13) 0.6846(12) 0.4864(6) 0.060(3) Uiso 0.50 1 d P B -2
C5' C 0.3504(12) 0.9097(10) 0.4857(5) 0.029(2) Uiso 0.50 1 d P . -2
C6' C 0.3173(16) 0.7546(15) 0.4941(8) 0.057(3) Uiso 0.50 1 d P B -2

loop_
_atom_site_aniso_label
_atom_site_aniso_U_11
_atom_site_aniso_U_22
_atom_site_aniso_U_33
_atom_site_aniso_U_23
_atom_site_aniso_U_13
_atom_site_aniso_U_12
Fe1 0.0124(3) 0.0091(2) 0.0113(2) 0.00310(19) 0.00218(19) 0.00188(19)
Fe2 0.0103(2) 0.0084(2) 0.0131(2) 0.00432(19) 0.00292(19) 0.00218(19)
P1 0.0103(4) 0.0093(4) 0.0157(4) 0.0043(3) 0.0021(3) 0.0027(3)
P2 0.0100(4) 0.0075(4) 0.0126(4) 0.0028(3) 0.0014(3) 0.0005(3)
P3 0.0116(4) 0.0074(4) 0.0167(5) 0.0042(3) 0.0022(3) -0.0001(3)
P4 0.0122(4) 0.0089(4) 0.0168(5) 0.0042(3) 0.0023(3) 0.0038(3)
P5 0.0157(5) 0.0149(5) 0.0107(4) 0.0038(3) 0.0022(3) 0.0025(4)
P6 0.0202(5) 0.0177(5) 0.0151(5) 0.0039(4) 0.0000(4) 0.0011(4)
P7 0.0213(5) 0.0149(5) 0.0110(4) 0.0016(4) 0.0029(4) 0.0057(4)
B1 0.0140(19) 0.0107(19) 0.0111(18) 0.0039(14) 0.0016(15) 0.0021(15)
B2 0.0103(18) 0.0088(18) 0.0142(19) 0.0036(14) 0.0013(15) 0.0019(14)
B3 0.0105(18) 0.0101(18) 0.0140(19) 0.0053(15) 0.0009(15) 0.0019(15)
B4 0.0125(18) 0.0065(17) 0.0135(18) 0.0053(14) 0.0040(15) 0.0034(14)
O1 0.046(2) 0.038(2) 0.0285(17) 0.0196(15) 0.0225(15) 0.0203(16)
O2 0.0348(18) 0.0240(17) 0.0389(19) -0.0050(14) -0.0150(15) 0.0060(14)
O3 0.044(2) 0.0213(16) 0.0258(16) 0.0077(13) -0.0010(14) -0.0110(14)
O4 0.0262(16) 0.0358(19) 0.0295(17) 0.0098(14) 0.0081(13) 0.0046(14)
O5 0.0302(16) 0.0295(17) 0.0161(14) 0.0117(12) -0.0062(12) -0.0042(13)
O6 0.0185(14) 0.0196(15) 0.0198(14) 0.0015(11) 0.0012(11) 0.0066(11)
O7 0.0193(14) 0.0138(14) 0.0454(19) 0.0098(13) -0.0081(13) -0.0010(12)
O8 0.0207(14) 0.0215(15) 0.0115(12) 0.0048(11) 0.0032(10) -0.0012(11)
O9 0.0404(18) 0.0152(14) 0.0122(13) 0.0040(10) 0.0060(12) 0.0099(13)
O10 0.0222(15) 0.0370(18) 0.0128(13) 0.0064(12) 0.0047(11) 0.0162(13)
O11 0.0111(12) 0.0111(12) 0.0227(14) 0.0089(10) 0.0044(10) 0.0043(10)
O12 0.0113(12) 0.0092(13) 0.0337(16) 0.0051(11) 0.0015(11) 0.0016(10)
O13 0.0213(14) 0.0117(13) 0.0102(12) 0.0025(10) -0.0011(10) 0.0008(11)
O14 0.0112(12) 0.0126(13) 0.0240(14) 0.0092(10) 0.0032(10) 0.0032(10)
O15 0.0203(14) 0.0265(16) 0.0145(13) 0.0076(11) 0.0049(11) 0.0113(12)
O16 0.0215(14) 0.0141(13) 0.0128(12) 0.0048(10) -0.0011(10) 0.0035(11)
O17 0.0167(13) 0.0129(13) 0.0286(15) 0.0050(11) 0.0046(11) 0.0078(11)
O18 0.0097(12) 0.0106(13) 0.0307(15) 0.0066(11) 0.0006(11) 0.0011(10)
O19 0.0108(12) 0.0098(12) 0.0163(12) 0.0066(10) 0.0037(10) 0.0032(10)
O20 0.0140(12) 0.0098(12) 0.0218(14) 0.0081(10) 0.0007(10) 0.0005(10)
O21 0.0271(15) 0.0131(13) 0.0207(14) 0.0088(11) 0.0099(11) 0.0100(11)
O22 0.0177(13) 0.0090(12) 0.0154(13) 0.0022(10) 0.0072(10) 0.0006(10)
O23 0.0207(14) 0.0195(14) 0.0191(14) 0.0062(11) 0.0060(11) 0.0066(12)
O24 0.0237(15) 0.0171(14) 0.0173(14) 0.0075(11) 0.0023(11) -0.0033(11)
O25 0.0196(13) 0.0115(13) 0.0139(13) 0.0007(10) 0.0005(10) -0.0021(10)
O26 0.0225(14) 0.0221(15) 0.0176(14) 0.0060(11) 0.0028(11) 0.0128(12)
O27 0.0113(12) 0.0132(13) 0.0276(15) 0.0039(11) 0.0036(11) 0.0015(10)
O28 0.0137(12) 0.0075(12) 0.0112(12) 0.0037(9) 0.0004(9) 0.0023(9)
O29 0.0174(13) 0.0148(13) 0.0155(13) 0.0023(10) 0.0026(10) -0.0033(11)
O30 0.0130(12) 0.0169(13) 0.0149(13) 0.0062(10) 0.0035(10) 0.0063(10)
C1 0.055(4) 0.059(4) 0.041(3) 0.016(3) 0.000(3) 0.004(3)
C2 0.032(3) 0.038(3) 0.043(3) 0.018(2) 0.001(2) 0.005(2)
C3 0.034(2) 0.024(2) 0.026(2) 0.0036(18) 0.0047(19) 0.0024(19)
C4 0.056(3) 0.022(2) 0.026(2) 0.0046(19) 0.008(2) 0.000(2)
N1 0.040(3) 0.065(3) 0.052(3) 0.037(3) 0.007(2) 0.009(2)
N2 0.034(2) 0.0198(19) 0.029(2) 0.0049(15) 0.0109(16) 0.0039(16)
N3 0.0228(18) 0.0196(18) 0.0249(18) 0.0094(14) 0.0003(14) 0.0023(14)

loop_
_atom_type_symbol
_atom_type_description
_atom_type_scat_dispersion_real
_atom_type_scat_dispersion_imag
_atom_type_scat_source
C C 0.0033 0.0016 'International Tables Vol C Tables 4.2.6.8 and 6.1.1.4'
H H 0.0000 0.0000 'International Tables Vol C Tables 4.2.6.8 and 6.1.1.4'
B B 0.0013 0.0007 'International Tables Vol C Tables 4.2.6.8 and 6.1.1.4'
N N 0.0061 0.0033 'International Tables Vol C Tables 4.2.6.8 and 6.1.1.4'
O O 0.0106 0.0060 'International Tables Vol C Tables 4.2.6.8 and 6.1.1.4'
P P 0.1023 0.0942 'International Tables Vol C Tables 4.2.6.8 and 6.1.1.4'
Fe Fe 0.3463 0.8444 'International Tables Vol C Tables 4.2.6.8 and 6.1.1.4'

loop_
_geom_angle_atom_site_label_1
_geom_angle_atom_site_label_2
_geom_angle_atom_site_label_3
_geom_angle
_geom_angle_site_symmetry_1
_geom_angle_site_symmetry_3
_geom_angle_publ_flag
O24 Fe1 O8 91.38(10) . . ?
O24 Fe1 O6 90.10(11) . . ?
O8 Fe1 O6 93.96(11) . . ?
O24 Fe1 O25 178.00(11) . . ?
O8 Fe1 O25 89.67(10) . . ?
O6 Fe1 O25 91.52(11) . . ?
O24 Fe1 O26 88.85(11) . . ?
O8 Fe1 O26 90.72(11) . . ?
O6 Fe1 O26 175.23(10) . . ?
O25 Fe1 O26 89.45(11) . . ?
O24 Fe1 O28 93.49(10) . . ?
O8 Fe1 O28 173.15(10) . . ?
O6 Fe1 O28 90.84(10) . . ?
O25 Fe1 O28 85.32(9) . . ?
O26 Fe1 O28 84.58(10) . . ?
O27 Fe2 O17 92.60(11) . . ?
O27 Fe2 O15 92.10(12) . . ?
O17 Fe2 O15 91.92(11) . . ?
O27 Fe2 O20 177.65(11) . . ?
O17 Fe2 O20 86.86(11) . . ?
O15 Fe2 O20 90.20(11) . . ?
O27 Fe2 O23 90.30(11) . . ?
O17 Fe2 O23 98.47(11) . . ?
O15 Fe2 O23 169.21(11) . . ?
O20 Fe2 O23 87.52(11) . . ?
O27 Fe2 O19 90.30(10) . . ?
O17 Fe2 O19 174.56(11) . . ?
O15 Fe2 O19 83.37(10) . . ?
O20 Fe2 O19 90.43(10) . . ?
O23 Fe2 O19 86.11(10) . . ?
O6 P1 O30 112.61(15) . . ?
O6 P1 O14 113.50(16) . . ?
O30 P1 O14 107.93(15) . . ?
O6 P1 O11 113.21(15) . . ?
O30 P1 O11 103.55(14) . . ?
O14 P1 O11 105.28(14) . . ?
O25 P2 O20 114.06(15) . 1_445 ?
O25 P2 O22 110.41(15) . . ?
O20 P2 O22 107.63(15) 1_445 . ?
O25 P2 O18 108.51(15) . . ?
O20 P2 O18 109.57(14) 1_445 . ?
O22 P2 O18 106.39(15) . . ?
O24 P3 O27 115.07(16) . . ?
O24 P3 O29 111.74(15) . . ?
O27 P3 O29 106.98(15) . . ?
O24 P3 O12 110.65(16) . . ?
O27 P3 O12 107.68(15) . . ?
O29 P3 O12 104.05(15) . . ?
O26 P4 O17 113.82(16) . 1_455 ?
O26 P4 O21 111.57(16) . . ?
O17 P4 O21 105.60(15) 1_455 . ?
O26 P4 O7 110.13(17) . . ?
O17 P4 O7 107.35(16) 1_455 . ?
O21 P4 O7 108.09(17) . . ?
O8 P5 O15 112.41(16) 2_776 . ?
O8 P5 O10 108.69(16) 2_776 . ?
O15 P5 O10 109.58(15) . . ?
O8 P5 O3 109.95(16) 2_776 . ?
O15 P5 O3 110.32(18) . . ?
O10 P5 O3 105.66(18) . . ?
O4 P6 O5 111.45(18) . . ?
O4 P6 O13 112.81(17) . . ?
O5 P6 O13 106.60(15) . . ?
O4 P6 O16 113.12(17) . . ?
O5 P6 O16 108.03(17) . . ?
O13 P6 O16 104.34(14) . . ?
O2 P7 O23 115.25(18) . . ?
O2 P7 O9 110.99(18) . . ?
O23 P7 O9 110.79(15) . . ?
O2 P7 O1 109.9(2) . . ?
O23 P7 O1 104.69(17) . . ?
O9 P7 O1 104.44(17) . . ?
O28 B1 O16 113.4(3) . . ?
O28 B1 O29 112.8(3) . . ?
O16 B1 O29 106.3(3) . . ?
O28 B1 O21 109.8(3) . . ?
O16 B1 O21 105.3(3) . . ?
O29 B1 O21 108.9(3) . . ?
O28 B2 O22 113.0(3) . . ?
O28 B2 O13 112.9(3) . . ?
O22 B2 O13 107.2(3) . . ?
O28 B2 O30 111.9(3) . . ?
O22 B2 O30 106.4(3) . . ?
O13 B2 O30 105.0(3) . . ?
O19 B3 O12 112.4(3) . . ?
O19 B3 O10 110.4(3) . . ?
O12 B3 O10 110.3(3) . . ?
O19 B3 O14 113.2(3) . 1_565 ?
O12 B3 O14 102.4(3) . 1_565 ?
O10 B3 O14 107.7(3) . 1_565 ?
O19 B4 O9 110.4(3) . . ?
O19 B4 O11 113.8(3) . 1_565 ?
O9 B4 O11 107.6(3) . 1_565 ?
O19 B4 O18 112.3(3) . 1_665 ?
O9 B4 O18 110.9(3) . 1_665 ?
O11 B4 O18 101.5(3) 1_565 1_665 ?
P7 O1 H1 109.5 . . ?
P5 O3 H3 109.5 . . ?
P6 O5 H5 109.5 . . ?
P1 O6 Fe1 127.63(16) . . ?
P4 O7 H7 109.5 . . ?
P5 O8 Fe1 136.89(17) 2_776 . ?
B4 O9 P7 128.5(2) . . ?
B3 O10 P5 127.3(2) . . ?
B4 O11 P1 128.7(2) 1_545 . ?
B3 O12 P3 132.1(2) . . ?
B2 O13 P6 122.6(2) . . ?
B3 O14 P1 126.7(2) 1_545 . ?
P5 O15 Fe2 135.44(17) . . ?
B1 O16 P6 121.4(2) . . ?
P4 O17 Fe2 154.44(19) 1_655 . ?
B4 O18 P2 131.7(2) 1_445 . ?
B3 O19 B4 125.4(3) . . ?
B3 O19 Fe2 117.3(2) . . ?
B4 O19 Fe2 117.3(2) . . ?
P2 O20 Fe2 132.28(16) 1_665 . ?
B1 O21 P4 128.5(2) . . ?
B2 O22 P2 131.5(2) . . ?
P7 O23 Fe2 131.44(16) . . ?
P3 O24 Fe1 129.53(16) . . ?
P2 O25 Fe1 128.88(15) . . ?
P4 O26 Fe1 124.79(16) . . ?
P3 O27 Fe2 131.77(16) . . ?
B2 O28 B1 125.2(3) . . ?
B2 O28 Fe1 115.7(2) . . ?
B1 O28 Fe1 113.7(2) . . ?
B1 O29 P3 129.1(2) . . ?
B2 O30 P1 127.8(2) . . ?
C2 C1 N1 115.0(5) . . ?
C2 C1 H1A 108.5 . . ?
N1 C1 H1A 108.5 . . ?
C2 C1 H1B 108.5 . . ?
N1 C1 H1B 108.5 . . ?
H1A C1 H1B 107.5 . . ?
C1 C2 N2 114.5(4) . . ?
C1 C2 H2A 108.6 . . ?
N2 C2 H2A 108.6 . . ?
C1 C2 H2B 108.6 . . ?
N2 C2 H2B 108.6 . . ?
H2A C2 H2B 107.6 . . ?
N2 C3 C4 113.5(4) . . ?
N2 C3 H3A 108.9 . . ?
C4 C3 H3A 108.9 . . ?
N2 C3 H3B 108.9 . . ?
C4 C3 H3B 108.9 . . ?
H3A C3 H3B 107.7 . . ?
N3 C4 C3 110.4(4) . . ?
N3 C4 H4A 109.6 . . ?
C3 C4 H4A 109.6 . . ?
N3 C4 H4B 109.6 . . ?
C3 C4 H4B 109.6 . . ?
H4A C4 H4B 108.1 . . ?
C1 N1 H1C 109.5 . . ?
C1 N1 H1D 109.5 . . ?
H1C N1 H1D 109.5 . . ?
C1 N1 H1E 109.5 . . ?
H1C N1 H1E 109.5 . . ?
H1D N1 H1E 109.5 . . ?
C3 N2 C2 109.9(4) . . ?
C3 N2 H2C 109.7 . . ?
C2 N2 H2C 109.7 . . ?
C3 N2 H2D 109.7 . . ?
C2 N2 H2D 109.7 . . ?
H2C N2 H2D 108.2 . . ?
C4 N3 H3C 109.5 . . ?
C4 N3 H3D 109.5 . . ?
H3C N3 H3D 109.5 . . ?
C4 N3 H3E 109.5 . . ?
H3C N3 H3E 109.5 . . ?
H3D N3 H3E 109.5 . . ?
N4 N4 C5 102.6(12) 2_676 2_676 ?
N4 N4 C5 39.1(8) 2_676 . ?
C5 N4 C5 141.7(8) 2_676 . ?
N4 N4 C5' 76.8(10) 2_676 2_676 ?
C5 N4 C5' 25.9(7) 2_676 2_676 ?
C5 N4 C5' 115.9(6) . 2_676 ?
N4 C5 N4 38.3(8) 2_676 . ?
N4 C5 C6 147.3(11) 2_676 . ?
N4 C5 C6 110.8(8) . . ?
N5 C6 C5 113.4(8) . . ?
N4 C5' C6' 105.4(9) 2_676 . ?
N5' C6' C5' 118.1(11) . . ?

loop_
_geom_bond_atom_site_label_1
_geom_bond_atom_site_label_2
_geom_bond_distance
_geom_bond_site_symmetry_2
_geom_bond_publ_flag
Fe1 O24 2.075(3) . ?
Fe1 O8 2.117(3) . ?
Fe1 O6 2.123(3) . ?
Fe1 O25 2.124(3) . ?
Fe1 O26 2.130(3) . ?
Fe1 O28 2.225(2) . ?
Fe2 O27 1.958(3) . ?
Fe2 O17 1.961(3) . ?
Fe2 O15 1.985(3) . ?
Fe2 O20 1.996(3) . ?
Fe2 O23 2.017(3) . ?
Fe2 O19 2.149(2) . ?
P1 O6 1.491(3) . ?
P1 O30 1.541(3) . ?
P1 O14 1.549(3) . ?
P1 O11 1.553(3) . ?
P2 O25 1.506(3) . ?
P2 O20 1.510(3) 1_445 ?
P2 O22 1.563(3) . ?
P2 O18 1.564(3) . ?
P3 O24 1.497(3) . ?
P3 O27 1.517(3) . ?
P3 O29 1.563(3) . ?
P3 O12 1.563(3) . ?
P4 O26 1.497(3) . ?
P4 O17 1.508(3) 1_455 ?
P4 O21 1.558(3) . ?
P4 O7 1.566(3) . ?
P5 O8 1.499(3) 2_776 ?
P5 O15 1.513(3) . ?
P5 O10 1.562(3) . ?
P5 O3 1.566(3) . ?
P6 O4 1.493(3) . ?
P6 O5 1.531(3) . ?
P6 O13 1.558(3) . ?
P6 O16 1.559(3) . ?
P7 O2 1.493(3) . ?
P7 O23 1.516(3) . ?
P7 O9 1.560(3) . ?
P7 O1 1.578(3) . ?
B1 O28 1.449(5) . ?
B1 O16 1.474(5) . ?
B1 O29 1.476(5) . ?
B1 O21 1.493(5) . ?
B2 O28 1.430(5) . ?
B2 O22 1.472(5) . ?
B2 O13 1.478(5) . ?
B2 O30 1.505(5) . ?
B3 O19 1.461(4) . ?
B3 O12 1.468(5) . ?
B3 O10 1.471(5) . ?
B3 O14 1.481(5) 1_565 ?
B4 O19 1.461(4) . ?
B4 O9 1.472(5) . ?
B4 O11 1.475(4) 1_565 ?
B4 O18 1.480(5) 1_665 ?
O1 H1 0.8200 . ?
O3 H3 0.8200 . ?
O5 H5 0.8200 . ?
O7 H7 0.8200 . ?
O8 P5 1.499(3) 2_776 ?
O11 B4 1.475(4) 1_545 ?
O14 B3 1.481(5) 1_545 ?
O17 P4 1.508(3) 1_655 ?
O18 B4 1.480(5) 1_445 ?
O20 P2 1.510(3) 1_665 ?
C1 C2 1.463(7) . ?
C1 N1 1.472(8) . ?
C1 H1A 0.9700 . ?
C1 H1B 0.9700 . ?
C2 N2 1.522(6) . ?
C2 H2A 0.9700 . ?
C2 H2B 0.9700 . ?
C3 N2 1.469(6) . ?
C3 C4 1.501(6) . ?
C3 H3A 0.9700 . ?
C3 H3B 0.9700 . ?
C4 N3 1.487(6) . ?
C4 H4A 0.9700 . ?
C4 H4B 0.9700 . ?
N1 H1C 0.8900 . ?
N1 H1D 0.8900 . ?
N1 H1E 0.8901 . ?
N2 H2C 0.9000 . ?
N2 H2D 0.9000 . ?
N3 H3C 0.8900 . ?
N3 H3D 0.8900 . ?
N3 H3E 0.8900 . ?
N4 N4 0.952(14) 2_676 ?
N4 C5 0.969(11) 2_676 ?
N4 C5 1.499(12) . ?
N4 C5' 1.481(13) 2_676 ?
N5 C6 1.496(13) . ?
C5 N4 0.969(11) 2_676 ?
C5 C6 1.508(14) . ?
N5' C6' 1.387(17) . ?
C5' N4 1.481(13) 2_676 ?
C5' C6' 1.548(17) . ?

loop_
_geom_hbond_atom_site_label_D
_geom_hbond_atom_site_label_H
_geom_hbond_atom_site_label_A
_geom_hbond_distance_DH
_geom_hbond_distance_HA
_geom_hbond_distance_DA
_geom_hbond_angle_DHA
_geom_hbond_site_symmetry_A
O1 H1 O5 0.82 2.03 2.804(4) 156.1 2_775
O5 H5 O1 0.82 2.07 2.804(4) 149.1 2_775
O7 H7 O18 0.82 2.06 2.728(4) 138.8 .
N1 H1C O11 0.89 2.08 2.930(5) 159.5 2_765
N1 H1D O4 0.89 1.91 2.780(6) 165.6 2_765
N1 H1E O5 0.89 2.26 3.127(6) 163.9 .
N2 H2C O2 0.90 1.79 2.668(5) 163.6 2_765
N2 H2D O4 0.90 1.90 2.790(5) 169.0 2_765
N3 H3C O21 0.89 2.08 2.809(4) 138.3 1_545
N3 H3D O22 0.89 2.08 2.932(4) 158.8 .
N3 H3E O12 0.89 2.10 2.940(4) 156.4 1_545
N3 H3E O14 0.89 2.32 3.041(4) 137.8 .
